data_1508683
loop_
_publ_author_name
'Yang, Ming'
'Wang, Lin'
'He, Zheng-He'
'Wang, Shao-Hua'
'Zhang, Shu-Yu'
'Tu, Yong-Qiang'
'Zhang, Fu-Min'

_publ_section_title
;
 Tandem semipinacol-type 1,2-carbon migration/aldol reaction toward the
 construction of [5-6-7] all-carbon tricyclic core of Calyciphylline
 A-type alkaloids.
;
_journal_issue 19
_journal_name_full 'Organic letters'
_journal_page_first 5114
_journal_page_last 5117
_journal_paper_doi 10.1021/ol302386g
_journal_volume 14
_journal_year 2012
_chemical_formula_moiety 'C20 H22 O3'
_chemical_formula_sum 'C20 H22 O3'
_chemical_formula_weight 310.38
_chemical_name_systematic
;
 ? 
;
_space_group_crystal_system orthorhombic
_space_group_IT_number 61
_space_group_name_Hall '-P 2ac 2ab'
_space_group_name_H-M_alt 'P b c a'
_symmetry_space_group_name_Hall '-P 2ac 2ab'
_symmetry_space_group_name_H-M 'P b c a'
_atom_sites_solution_hydrogens geom
_atom_sites_solution_primary iterative
_atom_sites_solution_secondary difmap
_audit_creation_date 2012-08-23
_audit_creation_method
;
  Olex2 1.2
  (compiled 2012.05.09 svn.r2324, GUI svn.r4230)
;
_cell_angle_alpha 90.00
_cell_angle_beta 90.00
_cell_angle_gamma 90.00
_cell_formula_units_Z 8
_cell_length_a 9.30(4)
_cell_length_b 18.67(8)
_cell_length_c 19.80(4)
_cell_measurement_reflns_used 3008
_cell_measurement_temperature 239.05(10)
_cell_measurement_theta_max 28.7519
_cell_measurement_theta_min 2.9938
_cell_volume 3438(2)
_computing_cell_refinement
;
CrysAlisPro, Agilent Technologies,
Version 1.171.36.20 (release 27-06-2012 CrysAlis171 .NET)
(compiled Jul 11 2012,15:38:31)
;
_computing_data_collection
;
CrysAlisPro, Agilent Technologies,
Version 1.171.36.20 (release 27-06-2012 CrysAlis171 .NET)
(compiled Jul 11 2012,15:38:31)
;
_computing_data_reduction
;
CrysAlisPro, Agilent Technologies,
Version 1.171.36.20 (release 27-06-2012 CrysAlis171 .NET)
(compiled Jul 11 2012,15:38:31)
;
_computing_molecular_graphics
;
O. V. Dolomanov, L. J. Bourhis, R. J. Gildea, J. A. K. Howard and H. Puschmann,
OLEX2: a complete structure solution, refinement and analysis program.
J. Appl. Cryst. (2009). 42, 339-341.
;
_computing_publication_material
;
O. V. Dolomanov, L. J. Bourhis, R. J. Gildea, J. A. K. Howard and H. Puschmann,
OLEX2: a complete structure solution, refinement and analysis program.
J. Appl. Cryst. (2009). 42, 339-341.
;
_computing_structure_refinement
;
SHELXL, G.M. Sheldrick, Acta Cryst.
(2008). A64, 112-122
;
_computing_structure_solution
;
olex2.solve (L.J. Bourhis, O.V. Dolomanov, R.J. Gildea, J.A.K. Howard,
H. Puschmann, in preparation, 2011)
;
_diffrn_ambient_temperature 239.05(10)
_diffrn_detector_area_resol_mean 16.0733
_diffrn_measured_fraction_theta_full 0.9854
_diffrn_measured_fraction_theta_max 0.9405
_diffrn_measurement_details
;
  1 omega   35.00   61.40   1.2000   30.0000
omega____ theta____ kappa____ phi______ frames
    -      -17.9710  178.0000   90.0000 22

  2 omega  -12.00   15.60   1.2000   30.0000
omega____ theta____ kappa____ phi______ frames
    -      -17.9710 -101.0000  -12.0000 23

  3 omega    1.00   67.00   1.2000   30.0000
omega____ theta____ kappa____ phi______ frames
    -       21.3304 -101.0000  167.0000 55

  4 omega   10.00   49.60   1.2000   30.0000
omega____ theta____ kappa____ phi______ frames
    -       21.3304   57.0000    0.0000 33

  5 omega   42.00   81.60   1.2000   30.0000
omega____ theta____ kappa____ phi______ frames
    -       21.3304  178.0000    0.0000 33
;
_diffrn_measurement_device_type 'SuperNova, Dual, Cu at zero, Eos'
_diffrn_measurement_method '\w scans'
_diffrn_orient_matrix_UB_11 -0.0206999000
_diffrn_orient_matrix_UB_12 0.0292529000
_diffrn_orient_matrix_UB_13 -0.0218251000
_diffrn_orient_matrix_UB_21 0.0518711000
_diffrn_orient_matrix_UB_22 0.0233631000
_diffrn_orient_matrix_UB_23 0.0139906000
_diffrn_orient_matrix_UB_31 0.0483517000
_diffrn_orient_matrix_UB_32 -0.0125181000
_diffrn_orient_matrix_UB_33 -0.0244134000
_diffrn_radiation_monochromator mirror
_diffrn_radiation_type 'Mo K\a'
_diffrn_radiation_wavelength 0.7107
_diffrn_reflns_av_R_equivalents 0.0277
_diffrn_reflns_av_unetI/netI 0.0318
_diffrn_reflns_limit_h_max 11
_diffrn_reflns_limit_h_min -9
_diffrn_reflns_limit_k_max 14
_diffrn_reflns_limit_k_min -23
_diffrn_reflns_limit_l_max 24
_diffrn_reflns_limit_l_min -23
_diffrn_reflns_number 10387
_diffrn_reflns_theta_full 26.37
_diffrn_reflns_theta_max 26.37
_diffrn_reflns_theta_min 3.00
_diffrn_source 'SuperNova (Mo) X-ray Source'
_exptl_absorpt_coefficient_mu 0.079
_exptl_absorpt_correction_T_max 1.00000
_exptl_absorpt_correction_T_min 0.63108
_exptl_absorpt_correction_type multi-scan
_exptl_absorpt_process_details
;
CrysAlisPro, Agilent Technologies,
Version 1.171.36.20 (release 27-06-2012 CrysAlis171 .NET)
(compiled Jul 11 2012,15:38:31)
Empirical absorption correction using spherical harmonics,
 implemented in SCALE3 ABSPACK scaling algorithm.
;
_exptl_crystal_colour 'clear light yellow'
_exptl_crystal_density_diffrn 1.200
_exptl_crystal_density_method 'not measured'
_exptl_crystal_description needle
_exptl_crystal_F_000 1328
_exptl_crystal_size_max 0.44
_exptl_crystal_size_mid 0.42
_exptl_crystal_size_min 0.3
_refine_diff_density_max 0.371
_refine_diff_density_min -0.217
_refine_diff_density_rms 0.037
_refine_ls_extinction_method none
_refine_ls_goodness_of_fit_ref 1.068
_refine_ls_hydrogen_treatment mixed
_refine_ls_matrix_type full
_refine_ls_number_parameters 209
_refine_ls_number_reflns 3422
_refine_ls_number_restraints 0
_refine_ls_restrained_S_all 1.068
_refine_ls_R_factor_all 0.0839
_refine_ls_R_factor_gt 0.0562
_refine_ls_shift/su_max 0.000
_refine_ls_shift/su_mean 0.000
_refine_ls_structure_factor_coef Fsqd
_refine_ls_weighting_details 'calc w=1/[\s^2^(Fo^2^)+(0.0538P)^2^+1.0998P] where P=(Fo^2^+2Fc^2^)/3'
_refine_ls_weighting_scheme calc
_refine_ls_wR_factor_gt 0.1334
_refine_ls_wR_factor_ref 0.1530
_reflns_number_gt 2320
_reflns_number_total 3422
_reflns_threshold_expression >2sigma(I)
_cod_data_source_file ol302386g_si_002.cif
_cod_data_source_block yangm120813
_cod_original_cell_volume 3437(20)
_cod_database_code 1508683
_reflns_odcompleteness_completeness 98.54
_reflns_odcompleteness_iscentric 1
_reflns_odcompleteness_theta 25.63

loop_
_space_group_symop_id
_space_group_symop_operation_xyz
1 'x, y, z'
2 '-x+1/2, -y, z+1/2'
3 'x+1/2, -y+1/2, -z'
4 '-x, y+1/2, -z+1/2'
5 '-x, -y, -z'
6 'x-1/2, y, -z-1/2'
7 '-x-1/2, y-1/2, z'
8 'x, -y-1/2, z-1/2'

loop_
_atom_site_label
_atom_site_type_symbol
_atom_site_fract_x
_atom_site_fract_y
_atom_site_fract_z
_atom_site_U_iso_or_equiv
_atom_site_adp_type
_atom_site_occupancy
_atom_site_symmetry_multiplicity
_atom_site_calc_flag
_atom_site_refinement_flags
O2 O 1.00250(15) 0.79127(9) 0.57788(8) 0.0653(4) Uani 1 1 d .
O1 O 0.88489(15) 0.63342(8) 0.59340(8) 0.0638(4) Uani 1 1 d .
C8 C 0.6464(2) 0.59687(13) 0.58479(11) 0.0572(6) Uani 1 1 d .
C7 C 0.5521(2) 0.56399(12) 0.61007(11) 0.0578(6) Uani 1 1 d .
C4 C 0.3719(2) 0.46743(13) 0.61840(12) 0.0632(6) Uani 1 1 d .
H4 H 0.4091 0.4459 0.5798 0.076 Uiso 1 1 calc R
C13 C 0.9105(2) 0.78034(11) 0.61820(11) 0.0532(5) Uani 1 1 d .
C6 C 0.3809(3) 0.56247(15) 0.70086(13) 0.0728(7) Uani 1 1 d .
H6 H 0.4224 0.6041 0.7178 0.087 Uiso 1 1 calc R
C5 C 0.4350(2) 0.53027(12) 0.64332(10) 0.0525(5) Uani 1 1 d .
C18 C 0.7071(3) 0.85251(14) 0.58042(14) 0.0697(7) Uani 1 1 d .
H18A H 0.6033 0.8527 0.5759 0.084 Uiso 1 1 calc R
H18B H 0.7316 0.8849 0.6170 0.084 Uiso 1 1 calc R
C12 C 0.7279(2) 0.72013(11) 0.54176(10) 0.0487(5) Uani 1 1 d .
H12 H 0.6238 0.7222 0.5342 0.058 Uiso 1 1 calc R
C11 C 0.7944(2) 0.74935(13) 0.47743(11) 0.0562(6) Uani 1 1 d .
C10 C 0.9466(3) 0.56224(14) 0.59336(16) 0.0850(8) Uani 1 1 d .
H10A H 0.9692 0.5484 0.5479 0.128 Uiso 1 1 calc R
H10B H 0.8788 0.5290 0.6121 0.128 Uiso 1 1 calc R
H10C H 1.0328 0.5621 0.6201 0.128 Uiso 1 1 calc R
C17 C 0.7568(2) 0.77373(12) 0.60095(10) 0.0517(5) Uani 1 1 d .
C16 C 0.6897(3) 0.75035(16) 0.66815(11) 0.0724(7) Uani 1 1 d .
H16A H 0.5934 0.7697 0.6726 0.087 Uiso 1 1 calc R
H16B H 0.6842 0.6985 0.6706 0.087 Uiso 1 1 calc R
C1 C 0.2669(3) 0.53241(18) 0.73205(14) 0.0849(8) Uani 1 1 d .
H1 H 0.2301 0.5533 0.7710 0.102 Uiso 1 1 calc R
C14 C 0.9291(3) 0.77666(17) 0.69343(12) 0.0809(8) Uani 1 1 d .
H14A H 0.9779 0.7327 0.7061 0.097 Uiso 1 1 calc R
H14B H 0.9854 0.8170 0.7094 0.097 Uiso 1 1 calc R
C3 C 0.2569(3) 0.43774(14) 0.65000(15) 0.0776(7) Uani 1 1 d .
H3 H 0.2152 0.3960 0.6335 0.093 Uiso 1 1 calc R
C9 C 0.7622(2) 0.63801(12) 0.55385(11) 0.0540(5) Uani 1 1 d .
H9 H 0.7839 0.6163 0.5099 0.065 Uiso 1 1 calc R
C2 C 0.2036(3) 0.47047(16) 0.70654(15) 0.0799(8) Uani 1 1 d .
H2 H 0.1240 0.4510 0.7283 0.096 Uiso 1 1 calc R
C19 C 0.7717(3) 0.88128(13) 0.51602(14) 0.0729(7) Uani 1 1 d .
H19A H 0.8730 0.8911 0.5229 0.087 Uiso 1 1 calc R
H19B H 0.7246 0.9258 0.5038 0.087 Uiso 1 1 calc R
C20 C 0.7536(3) 0.82674(14) 0.45871(13) 0.0727(7) Uani 1 1 d .
H20A H 0.8124 0.8418 0.4208 0.087 Uiso 1 1 calc R
H20B H 0.6541 0.8274 0.4440 0.087 Uiso 1 1 calc R
C15 C 0.7843(4) 0.7786(2) 0.72255(14) 0.1049(11) Uani 1 1 d .
H15A H 0.7575 0.8272 0.7345 0.126 Uiso 1 1 calc R
H15B H 0.7788 0.7487 0.7626 0.126 Uiso 1 1 calc R
O3 O 0.86780(17) 0.71087(10) 0.44225(8) 0.0728(5) Uani 1 1 d .

loop_
_atom_site_aniso_label
_atom_site_aniso_U_11
_atom_site_aniso_U_22
_atom_site_aniso_U_33
_atom_site_aniso_U_23
_atom_site_aniso_U_13
_atom_site_aniso_U_12
O2 0.0404(8) 0.0780(11) 0.0774(10) -0.0105(9) 0.0025(7) -0.0055(8)
O1 0.0471(8) 0.0614(10) 0.0828(11) -0.0034(8) -0.0104(7) 0.0031(7)
C8 0.0524(12) 0.0608(14) 0.0585(12) 0.0021(11) -0.0061(10) -0.0058(11)
C7 0.0524(12) 0.0612(14) 0.0598(12) 0.0058(11) -0.0058(10) -0.0027(11)
C4 0.0615(14) 0.0592(14) 0.0689(14) -0.0039(12) 0.0093(11) -0.0035(11)
C13 0.0457(11) 0.0534(13) 0.0607(12) -0.0101(10) -0.0036(10) -0.0008(10)
C6 0.0749(17) 0.0731(17) 0.0704(15) -0.0119(13) 0.0036(13) -0.0085(14)
C5 0.0496(12) 0.0527(12) 0.0552(11) 0.0077(10) -0.0028(9) 0.0015(10)
C18 0.0506(13) 0.0679(16) 0.0906(17) -0.0126(14) -0.0028(12) 0.0064(12)
C12 0.0352(9) 0.0597(13) 0.0511(11) -0.0030(10) -0.0027(8) -0.0054(9)
C11 0.0415(11) 0.0757(15) 0.0514(11) -0.0049(12) -0.0022(9) -0.0123(11)
C10 0.0640(16) 0.0692(17) 0.122(2) 0.0123(16) 0.0038(15) 0.0112(14)
C17 0.0409(10) 0.0595(13) 0.0546(11) -0.0088(10) 0.0031(9) -0.0016(9)
C16 0.0642(15) 0.0932(19) 0.0597(13) -0.0172(13) 0.0149(11) -0.0107(14)
C1 0.0822(19) 0.104(2) 0.0685(16) -0.0048(16) 0.0211(14) 0.0032(17)
C14 0.0746(17) 0.106(2) 0.0619(14) -0.0089(14) -0.0155(13) -0.0116(16)
C3 0.0739(17) 0.0635(16) 0.0954(19) 0.0008(15) 0.0067(15) -0.0156(14)
C9 0.0443(11) 0.0624(14) 0.0554(11) -0.0055(11) -0.0001(9) -0.0069(10)
C2 0.0662(16) 0.085(2) 0.0883(18) 0.0229(16) 0.0186(14) -0.0024(15)
C19 0.0592(14) 0.0610(15) 0.0983(18) 0.0077(14) -0.0147(13) -0.0027(12)
C20 0.0677(15) 0.0782(17) 0.0721(15) 0.0201(14) -0.0083(12) -0.0178(13)
C15 0.103(2) 0.151(3) 0.0614(16) -0.0140(18) 0.0083(15) -0.025(2)
O3 0.0577(10) 0.0995(13) 0.0612(9) -0.0098(9) 0.0128(8) -0.0120(9)

loop_
_atom_type_symbol
_atom_type_description
_atom_type_scat_dispersion_real
_atom_type_scat_dispersion_imag
_atom_type_scat_source
C C 0.0033 0.0016 'International Tables Vol C Tables 4.2.6.8 and 6.1.1.4'
H H 0.0000 0.0000 'International Tables Vol C Tables 4.2.6.8 and 6.1.1.4'
O O 0.0106 0.0060 'International Tables Vol C Tables 4.2.6.8 and 6.1.1.4'

loop_
_geom_angle_atom_site_label_1
_geom_angle_atom_site_label_2
_geom_angle_atom_site_label_3
_geom_angle
C9 O1 C10 112.5(2)
C7 C8 C9 179.5(3)
C8 C7 C5 174.9(3)
C3 C4 C5 120.6(3)
O2 C13 C17 123.8(3)
O2 C13 C14 126.3(3)
C17 C13 C14 109.7(2)
C1 C6 C5 118.8(3)
C4 C5 C7 121.9(2)
C6 C5 C7 117.9(3)
C6 C5 C4 120.1(3)
C19 C18 C17 115.4(2)
C11 C12 C17 109.2(3)
C11 C12 C9 113.1(2)
C17 C12 C9 118.1(2)
C12 C11 C20 116.0(2)
O3 C11 C12 120.0(3)
O3 C11 C20 123.9(3)
C13 C17 C18 105.2(2)
C13 C17 C12 113.20(17)
C13 C17 C16 102.6(2)
C12 C17 C18 110.4(3)
C16 C17 C18 111.5(2)
C16 C17 C12 113.5(2)
C15 C16 C17 106.7(3)
C6 C1 C2 120.8(3)
C15 C14 C13 106.5(2)
C4 C3 C2 118.7(3)
O1 C9 C8 109.8(3)
O1 C9 C12 108.14(17)
C8 C9 C12 115.1(3)
C3 C2 C1 121.0(3)
C18 C19 C20 110.2(3)
C19 C20 C11 114.7(3)
C14 C15 C16 104.5(3)

loop_
_geom_bond_atom_site_label_1
_geom_bond_atom_site_label_2
_geom_bond_distance
O2 C13 1.188(4)
O1 C10 1.447(6)
O1 C9 1.386(4)
C8 C7 1.182(4)
C8 C9 1.458(5)
C7 C5 1.420(5)
C4 C5 1.401(5)
C4 C3 1.357(5)
C13 C17 1.475(6)
C13 C14 1.501(4)
C6 C5 1.383(4)
C6 C1 1.349(5)
C18 C17 1.594(6)
C18 C19 1.508(4)
C12 C11 1.517(4)
C12 C17 1.564(4)
C12 C9 1.584(7)
C11 C20 1.539(7)
C11 O3 1.211(4)
C17 C16 1.533(4)
C16 C15 1.487(4)
C1 C2 1.392(6)
C14 C15 1.465(6)
C3 C2 1.368(4)
C19 C20 1.534(5)
